data_7245906
loop_
_publ_author_name
'Popa, Marcel Mirel'
'Shova, Sergiu'
'Dascalu, Mihaela'
'Caira, Mino R.'
'Dumitrascu, Florea'

_publ_section_title
;
 Crystal structures of 5-bromo-1-arylpyrazoles and their halogen bonding
 features
;
_journal_issue 1
_journal_name_full CrystEngComm
_journal_page_first 86
_journal_page_last 94
_journal_paper_doi 10.1039/D2CE01355J
_journal_volume 25
_journal_year 2023
_chemical_formula_moiety 'C16 H16 Br2 N2 O4'
_chemical_formula_sum 'C16 H16 Br2 N2 O4'
_chemical_formula_weight 460.13
_space_group_crystal_system orthorhombic
_space_group_IT_number 61
_space_group_name_Hall '-P 2ac 2ab'
_space_group_name_H-M_alt 'P b c a'
_atom_sites_solution_hydrogens geom
_atom_sites_solution_primary dual
_audit_creation_date 2022-03-06
_audit_creation_method
;
Olex2 1.5
(compiled 2021.12.09 svn.r5202d8cf for OlexSys, GUI svn.r6439)
;
_audit_update_record
;
2022-03-06 deposited with the CCDC.	2022-11-23 downloaded from the CCDC.
;
_cell_angle_alpha 90
_cell_angle_beta 90
_cell_angle_gamma 90
_cell_formula_units_Z 8
_cell_length_a 14.0434(8)
_cell_length_b 12.0064(8)
_cell_length_c 21.0629(13)
_cell_measurement_reflns_used 1982
_cell_measurement_temperature 250.05(10)
_cell_measurement_theta_max 22.2580
_cell_measurement_theta_min 2.4140
_cell_volume 3551.4(4)
_computing_cell_refinement 'CrysAlisPro 1.171.40.67a (Rigaku OD, 2019)'
_computing_data_collection 'CrysAlisPro 1.171.40.67a (Rigaku OD, 2019)'
_computing_data_reduction 'CrysAlisPro 1.171.40.67a (Rigaku OD, 2019)'
_computing_molecular_graphics 'Olex2 1.5 (Dolomanov et al., 2009)'
_computing_publication_material 'Olex2 1.5 (Dolomanov et al., 2009)'
_computing_structure_refinement 'SHELXL 2018/3 (Sheldrick, 2015)'
_computing_structure_solution 'SHELXT  (Sheldrick, 2015)'
_diffrn_ambient_environment N~2~
_diffrn_ambient_temperature 250.05(10)
_diffrn_detector 'CCD plate'
_diffrn_detector_area_resol_mean 8.0797
_diffrn_detector_type Eos
_diffrn_measured_fraction_theta_full 1.000
_diffrn_measured_fraction_theta_max 1.000
_diffrn_measurement_details
;
List of Runs (angles in degrees, time in seconds):

  # Type    Start    End  Width  t~exp~   \w     \q     \k     \f   Frames
#--------------------------------------------------------------------------
  1  \w    -14.00  13.00   1.00   30.00    --   17.63-107.00-162.00   27
  2  \w      7.00  83.00   1.00   30.00    --   17.63  76.00  49.00   76
  3  \w    -84.00 -44.00   1.00   30.00    --  -15.21-178.00-150.00   40
  4  \w     -8.00  30.00   1.00   30.00    --   17.63  77.00-180.00   38
;
_diffrn_measurement_device 'four-circle diffractometer'
_diffrn_measurement_device_type 'Xcalibur, Eos'
_diffrn_measurement_method '\w scans'
_diffrn_orient_matrix_type 'CrysAlisPro convention (1999,Acta A55,543-557)'
_diffrn_orient_matrix_UB_11 -0.0413787000
_diffrn_orient_matrix_UB_12 0.0252029000
_diffrn_orient_matrix_UB_13 0.0128274000
_diffrn_orient_matrix_UB_21 0.0101193000
_diffrn_orient_matrix_UB_22 -0.0240928000
_diffrn_orient_matrix_UB_23 0.0300080000
_diffrn_orient_matrix_UB_31 0.0270963000
_diffrn_orient_matrix_UB_32 0.0476964000
_diffrn_orient_matrix_UB_33 0.0083567000
_diffrn_radiation_monochromator graphite
_diffrn_radiation_probe x-ray
_diffrn_radiation_type 'Mo K\a'
_diffrn_radiation_wavelength 0.71073
_diffrn_reflns_av_R_equivalents 0.0635
_diffrn_reflns_av_unetI/netI 0.0811
_diffrn_reflns_Laue_measured_fraction_full 1.000
_diffrn_reflns_Laue_measured_fraction_max 1.000
_diffrn_reflns_limit_h_max 16
_diffrn_reflns_limit_h_min -16
_diffrn_reflns_limit_k_max 14
_diffrn_reflns_limit_k_min -13
_diffrn_reflns_limit_l_max 17
_diffrn_reflns_limit_l_min -25
_diffrn_reflns_number 11205
_diffrn_reflns_point_group_measured_fraction_full 1.000
_diffrn_reflns_point_group_measured_fraction_max 1.000
_diffrn_reflns_theta_full 25.024
_diffrn_reflns_theta_max 25.024
_diffrn_reflns_theta_min 1.934
_diffrn_source 'fine-focus sealed X-ray tube'
_diffrn_source_type 'Enhance (Mo) X-ray Source'
_exptl_absorpt_coefficient_mu 4.587
_exptl_absorpt_correction_T_max 1.00000
_exptl_absorpt_correction_T_min 0.91486
_exptl_absorpt_correction_type multi-scan
_exptl_absorpt_process_details
;
CrysAlisPro 1.171.40.67a (Rigaku Oxford Diffraction, 2019)
Empirical absorption correction using spherical harmonics,
 implemented in SCALE3 ABSPACK scaling algorithm.
;
_exptl_crystal_colour 'clear light colourless'
_exptl_crystal_density_diffrn 1.721
_exptl_crystal_description prism
_exptl_crystal_F_000 1824
_exptl_crystal_size_max 0.18
_exptl_crystal_size_mid 0.18
_exptl_crystal_size_min 0.15
_refine_diff_density_max 0.413
_refine_diff_density_min -0.396
_refine_diff_density_rms 0.092
_refine_ls_extinction_method none
_refine_ls_goodness_of_fit_ref 1.019
_refine_ls_hydrogen_treatment constr
_refine_ls_matrix_type full
_refine_ls_number_parameters 221
_refine_ls_number_reflns 3133
_refine_ls_number_restraints 0
_refine_ls_restrained_S_all 1.019
_refine_ls_R_factor_all 0.0891
_refine_ls_R_factor_gt 0.0483
_refine_ls_shift/su_max 0.001
_refine_ls_shift/su_mean 0.000
_refine_ls_structure_factor_coef Fsqd
_refine_ls_weighting_details 'w=1/[\s^2^(Fo^2^)+(0.0079P)^2^] where P=(Fo^2^+2Fc^2^)/3'
_refine_ls_weighting_scheme calc
_refine_ls_wR_factor_gt 0.0512
_refine_ls_wR_factor_ref 0.0596
_reflns_Friedel_coverage 0.000
_reflns_number_gt 2106
_reflns_number_total 3133
_reflns_threshold_expression 'I > 2\s(I)'
_cod_data_source_file d2ce01355j2.cif
_cod_data_source_block shi_4748_fldu
_cod_depositor_comments 'Adding full bibliography for 7245901--7245906.cif.'
_cod_database_code 7245906
_shelx_shelxl_version_number 2018/3
_chemical_oxdiff_formula C15H15N3O4Br2
_chemical_oxdiff_usercomment I-490
_shelx_space_group_comment
;
The symmetry employed for this shelxl refinement is uniquely defined
by the following loop, which should always be used as a source of
symmetry information in preference to the above space-group names.
They are only intended as comments.
;
_shelx_estimated_absorpt_t_max 0.546
_shelx_estimated_absorpt_t_min 0.492
_olex2_refinement_description
;
1. Fixed Uiso
 At 1.2 times of:
  All C(H) groups
 At 1.5 times of:
  All C(H,H,H) groups
2.a Ternary CH refined with riding coordinates:
 C7(H7)
2.b Aromatic/amide H refined with riding coordinates:
 C2(H2), C3(H3), C5(H5)
2.c Idealised Me refined as rotating group:
 C8(H8A,H8B,H8C), C9(H9A,H9B,H9C), C14(H14A,H14B,H14C), C16(H16A,H16B,H16C)
;
_olex2_submission_special_instructions 'No special instructions were received'
_oxdiff_exptl_absorpt_empirical_details
;
Empirical correction (ABSPACK) includes:
- Absorption correction using spherical harmonics
- Frame scaling
;
_oxdiff_exptl_absorpt_empirical_full_max 1.170
_oxdiff_exptl_absorpt_empirical_full_min 0.915

loop_
_space_group_symop_operation_xyz
'x, y, z'
'-x+1/2, -y, z+1/2'
'-x, y+1/2, -z+1/2'
'x+1/2, -y+1/2, -z'
'-x, -y, -z'
'x-1/2, y, -z-1/2'
'x, -y-1/2, z-1/2'
'-x-1/2, y-1/2, z'

loop_
_atom_site_label
_atom_site_type_symbol
_atom_site_fract_x
_atom_site_fract_y
_atom_site_fract_z
_atom_site_U_iso_or_equiv
_atom_site_adp_type
_atom_site_occupancy
_atom_site_site_symmetry_order
_atom_site_calc_flag
_atom_site_refinement_flags_posn
_atom_site_refinement_flags_adp
_atom_site_refinement_flags_occupancy
_atom_site_disorder_assembly
_atom_site_disorder_group
Br1 Br 0.70624(3) 0.71750(5) 0.15528(2) 0.04888(17) Uani 1 1 d . . . . .
Br2 Br 0.41752(3) 0.55830(4) 0.39876(2) 0.04298(15) Uani 1 1 d . . . . .
O1 O 0.5974(3) 0.0841(3) 0.42500(16) 0.0688(12) Uani 1 1 d . . . . .
O2 O 0.62089(18) 0.1740(3) 0.51652(14) 0.0378(8) Uani 1 1 d . . . . .
O3 O 0.35775(19) 0.3924(3) 0.51287(14) 0.0454(9) Uani 1 1 d . . . . .
O4 O 0.41261(19) 0.2163(3) 0.51117(13) 0.0388(8) Uani 1 1 d . . . . .
N1 N 0.5731(2) 0.4209(3) 0.37030(15) 0.0273(9) Uani 1 1 d . . . . .
N2 N 0.6176(2) 0.3225(3) 0.38335(16) 0.0298(9) Uani 1 1 d . . . . .
C1 C 0.6051(3) 0.4893(4) 0.31869(19) 0.0268(11) Uani 1 1 d . . . . .
C2 C 0.6778(3) 0.5651(4) 0.3298(2) 0.0318(12) Uani 1 1 d . . . . .
H2 H 0.705637 0.570403 0.370232 0.038 Uiso 1 1 calc R U . . .
C3 C 0.7090(3) 0.6326(4) 0.2809(2) 0.0348(12) Uani 1 1 d . . . . .
H3 H 0.758888 0.683638 0.287264 0.042 Uiso 1 1 calc R U . . .
C4 C 0.6653(3) 0.6234(4) 0.2229(2) 0.0312(12) Uani 1 1 d . . . . .
C5 C 0.5932(3) 0.5490(4) 0.21170(19) 0.0301(11) Uani 1 1 d . . . . .
H5 H 0.564797 0.545618 0.171322 0.036 Uiso 1 1 calc R U . . .
C6 C 0.5616(3) 0.4784(4) 0.2598(2) 0.0265(11) Uani 1 1 d . . . . .
C7 C 0.4855(3) 0.3918(4) 0.24651(19) 0.0329(12) Uani 1 1 d . . . . .
H7 H 0.470827 0.353928 0.287084 0.039 Uiso 1 1 calc R U . . .
C8 C 0.5210(3) 0.3041(4) 0.2004(2) 0.0655(17) Uani 1 1 d . . . . .
H8A H 0.534808 0.338684 0.159769 0.098 Uiso 1 1 calc R U . . .
H8B H 0.472548 0.247444 0.194804 0.098 Uiso 1 1 calc R U . . .
H8C H 0.578520 0.270193 0.217057 0.098 Uiso 1 1 calc R U . . .
C9 C 0.3936(3) 0.4459(4) 0.2228(2) 0.0535(15) Uani 1 1 d . . . . .
H9A H 0.372013 0.500582 0.253471 0.080 Uiso 1 1 calc R U . . .
H9B H 0.345092 0.389232 0.217351 0.080 Uiso 1 1 calc R U . . .
H9C H 0.405457 0.482305 0.182409 0.080 Uiso 1 1 calc R U . . .
C10 C 0.4964(3) 0.4355(4) 0.40810(18) 0.0271(11) Uani 1 1 d . . . . .
C11 C 0.4895(3) 0.3450(4) 0.44788(18) 0.0252(11) Uani 1 1 d . . . . .
C12 C 0.5672(3) 0.2780(4) 0.43000(19) 0.0254(11) Uani 1 1 d . . . . .
C13 C 0.5955(3) 0.1670(4) 0.4560(2) 0.0334(12) Uani 1 1 d . . . . .
C14 C 0.6468(3) 0.0692(4) 0.5462(2) 0.0468(14) Uani 1 1 d . . . . .
H14A H 0.701765 0.037967 0.524632 0.070 Uiso 1 1 calc R U . . .
H14B H 0.593861 0.017576 0.543193 0.070 Uiso 1 1 calc R U . . .
H14C H 0.662225 0.081870 0.590467 0.070 Uiso 1 1 calc R U . . .
C15 C 0.4125(3) 0.3232(4) 0.4943(2) 0.0309(12) Uani 1 1 d . . . . .
C16 C 0.3368(3) 0.1853(4) 0.5544(2) 0.0496(14) Uani 1 1 d . . . . .
H16A H 0.276125 0.189441 0.532532 0.074 Uiso 1 1 calc R U . . .
H16B H 0.336394 0.235929 0.590312 0.074 Uiso 1 1 calc R U . . .
H16C H 0.347138 0.109852 0.569350 0.074 Uiso 1 1 calc R U . . .

loop_
_atom_site_aniso_label
_atom_site_aniso_U_11
_atom_site_aniso_U_22
_atom_site_aniso_U_33
_atom_site_aniso_U_23
_atom_site_aniso_U_13
_atom_site_aniso_U_12
Br1 0.0486(3) 0.0449(4) 0.0531(4) 0.0183(3) 0.0133(2) -0.0002(3)
Br2 0.0481(3) 0.0350(3) 0.0459(3) 0.0104(3) 0.0094(2) 0.0181(3)
O1 0.132(3) 0.034(3) 0.040(2) -0.006(2) -0.015(2) 0.025(3)
O2 0.0458(19) 0.034(2) 0.034(2) 0.0064(18) -0.0052(14) 0.0056(17)
O3 0.053(2) 0.033(2) 0.051(2) 0.0097(19) 0.0195(16) 0.0131(18)
O4 0.0440(19) 0.029(2) 0.043(2) 0.0063(19) 0.0148(14) 0.0052(19)
N1 0.029(2) 0.026(3) 0.027(2) 0.005(2) 0.0023(16) 0.0076(19)
N2 0.035(2) 0.024(2) 0.031(2) 0.005(2) 0.0011(16) 0.005(2)
C1 0.028(3) 0.025(3) 0.028(3) 0.006(2) 0.007(2) 0.007(2)
C2 0.027(3) 0.033(3) 0.035(3) -0.001(3) -0.001(2) 0.004(2)
C3 0.028(3) 0.030(3) 0.046(3) -0.004(3) 0.007(2) -0.003(2)
C4 0.033(3) 0.028(3) 0.032(3) 0.006(3) 0.009(2) 0.009(2)
C5 0.036(3) 0.027(3) 0.027(3) 0.001(3) -0.001(2) 0.004(2)
C6 0.027(3) 0.023(3) 0.030(3) 0.001(2) 0.001(2) 0.005(2)
C7 0.036(3) 0.033(3) 0.029(3) 0.005(3) -0.001(2) -0.004(3)
C8 0.058(3) 0.042(4) 0.097(5) -0.031(4) 0.017(3) -0.022(3)
C9 0.042(3) 0.053(4) 0.066(4) 0.004(3) -0.012(2) -0.004(3)
C10 0.027(2) 0.024(3) 0.030(3) -0.002(3) -0.0002(19) 0.010(2)
C11 0.029(3) 0.022(3) 0.025(3) 0.002(2) 0.0001(19) 0.005(2)
C12 0.032(3) 0.019(3) 0.026(3) 0.002(2) -0.0050(19) 0.002(2)
C13 0.032(3) 0.031(3) 0.038(3) 0.004(3) 0.008(2) 0.004(3)
C14 0.059(3) 0.036(3) 0.045(3) 0.021(3) 0.000(2) 0.008(3)
C15 0.033(3) 0.032(3) 0.027(3) 0.004(3) -0.003(2) 0.003(3)
C16 0.061(3) 0.034(3) 0.053(3) 0.010(3) 0.026(3) 0.000(3)

loop_
_atom_type_symbol
_atom_type_description
_atom_type_scat_dispersion_real
_atom_type_scat_dispersion_imag
_atom_type_scat_source
C C 0.0033 0.0016 'International Tables Vol C Tables 4.2.6.8 and 6.1.1.4'
H H 0.0000 0.0000 'International Tables Vol C Tables 4.2.6.8 and 6.1.1.4'
Br Br -0.2901 2.4595 'International Tables Vol C Tables 4.2.6.8 and 6.1.1.4'
N N 0.0061 0.0033 'International Tables Vol C Tables 4.2.6.8 and 6.1.1.4'
O O 0.0106 0.0060 'International Tables Vol C Tables 4.2.6.8 and 6.1.1.4'

loop_
_geom_angle_atom_site_label_1
_geom_angle_atom_site_label_2
_geom_angle_atom_site_label_3
_geom_angle
_geom_angle_site_symmetry_1
_geom_angle_site_symmetry_3
_geom_angle_publ_flag
C13 O2 C14 115.2(4) . . ?
C15 O4 C16 114.5(3) . . ?
N2 N1 C1 120.3(3) . . ?
C10 N1 N2 111.0(3) . . ?
C10 N1 C1 128.5(4) . . ?
C12 N2 N1 104.7(3) . . ?
C2 C1 N1 118.6(4) . . ?
C2 C1 C6 122.4(4) . . ?
C6 C1 N1 119.0(4) . . ?
C1 C2 H2 120.2 . . ?
C3 C2 C1 119.6(4) . . ?
C3 C2 H2 120.2 . . ?
C2 C3 H3 120.9 . . ?
C4 C3 C2 118.3(4) . . ?
C4 C3 H3 120.9 . . ?
C3 C4 Br1 118.8(4) . . ?
C5 C4 Br1 118.7(3) . . ?
C5 C4 C3 122.4(4) . . ?
C4 C5 H5 119.8 . . ?
C4 C5 C6 120.4(4) . . ?
C6 C5 H5 119.8 . . ?
C1 C6 C5 116.9(4) . . ?
C1 C6 C7 122.6(4) . . ?
C5 C6 C7 120.4(4) . . ?
C6 C7 H7 107.6 . . ?
C6 C7 C8 111.2(3) . . ?
C6 C7 C9 111.3(4) . . ?
C8 C7 H7 107.6 . . ?
C8 C7 C9 111.3(4) . . ?
C9 C7 H7 107.6 . . ?
C7 C8 H8A 109.5 . . ?
C7 C8 H8B 109.5 . . ?
C7 C8 H8C 109.5 . . ?
H8A C8 H8B 109.5 . . ?
H8A C8 H8C 109.5 . . ?
H8B C8 H8C 109.5 . . ?
C7 C9 H9A 109.5 . . ?
C7 C9 H9B 109.5 . . ?
C7 C9 H9C 109.5 . . ?
H9A C9 H9B 109.5 . . ?
H9A C9 H9C 109.5 . . ?
H9B C9 H9C 109.5 . . ?
N1 C10 Br2 121.1(3) . . ?
N1 C10 C11 108.2(4) . . ?
C11 C10 Br2 130.6(3) . . ?
C10 C11 C12 103.5(3) . . ?
C10 C11 C15 126.4(4) . . ?
C12 C11 C15 129.9(4) . . ?
N2 C12 C11 112.5(4) . . ?
N2 C12 C13 119.3(4) . . ?
C11 C12 C13 128.2(4) . . ?
O1 C13 O2 125.0(5) . . ?
O1 C13 C12 123.4(4) . . ?
O2 C13 C12 111.6(4) . . ?
O2 C14 H14A 109.5 . . ?
O2 C14 H14B 109.5 . . ?
O2 C14 H14C 109.5 . . ?
H14A C14 H14B 109.5 . . ?
H14A C14 H14C 109.5 . . ?
H14B C14 H14C 109.5 . . ?
O3 C15 O4 125.6(4) . . ?
O3 C15 C11 124.2(4) . . ?
O4 C15 C11 110.3(4) . . ?
O4 C16 H16A 109.5 . . ?
O4 C16 H16B 109.5 . . ?
O4 C16 H16C 109.5 . . ?
H16A C16 H16B 109.5 . . ?
H16A C16 H16C 109.5 . . ?
H16B C16 H16C 109.5 . . ?

loop_
_geom_bond_atom_site_label_1
_geom_bond_atom_site_label_2
_geom_bond_distance
_geom_bond_site_symmetry_2
_geom_bond_publ_flag
Br1 C4 1.906(4) . ?
Br2 C10 1.855(4) . ?
O1 C13 1.191(5) . ?
O2 C13 1.327(5) . ?
O2 C14 1.451(4) . ?
O3 C15 1.199(5) . ?
O4 C15 1.332(5) . ?
O4 C16 1.450(4) . ?
N1 N2 1.366(4) . ?
N1 C1 1.434(5) . ?
N1 C10 1.350(4) . ?
N2 C12 1.324(5) . ?
C1 C2 1.387(5) . ?
C1 C6 1.388(5) . ?
C2 H2 0.9400 . ?
C2 C3 1.382(5) . ?
C3 H3 0.9400 . ?
C3 C4 1.372(5) . ?
C4 C5 1.371(5) . ?
C5 H5 0.9400 . ?
C5 C6 1.393(5) . ?
C6 C7 1.517(5) . ?
C7 H7 0.9900 . ?
C7 C8 1.517(5) . ?
C7 C9 1.529(5) . ?
C8 H8A 0.9700 . ?
C8 H8B 0.9700 . ?
C8 H8C 0.9700 . ?
C9 H9A 0.9700 . ?
C9 H9B 0.9700 . ?
C9 H9C 0.9700 . ?
C10 C11 1.375(5) . ?
C11 C12 1.406(5) . ?
C11 C15 1.481(5) . ?
C12 C13 1.494(6) . ?
C14 H14A 0.9700 . ?
C14 H14B 0.9700 . ?
C14 H14C 0.9700 . ?
C16 H16A 0.9700 . ?
C16 H16B 0.9700 . ?
C16 H16C 0.9700 . ?

loop_
_geom_hbond_atom_site_label_D
_geom_hbond_atom_site_label_H
_geom_hbond_atom_site_label_A
_geom_hbond_distance_DH
_geom_hbond_distance_HA
_geom_hbond_distance_DA
_geom_hbond_angle_DHA
_geom_hbond_site_symmetry_A
_geom_hbond_publ_flag
C9 H9C O1 0.97 2.57 3.529(5) 169.2 3_655 yes
C14 H14A O3 0.97 2.47 3.245(5) 136.3 4_556 yes
C16 H16C O1 0.97 2.46 3.392(6) 161.4 5_656 yes

loop_
_geom_torsion_atom_site_label_1
_geom_torsion_atom_site_label_2
_geom_torsion_atom_site_label_3
_geom_torsion_atom_site_label_4
_geom_torsion
_geom_torsion_site_symmetry_1
_geom_torsion_site_symmetry_2
_geom_torsion_site_symmetry_3
_geom_torsion_site_symmetry_4
_geom_torsion_publ_flag
Br1 C4 C5 C6 179.7(3) . . . . ?
Br2 C10 C11 C12 176.6(3) . . . . ?
Br2 C10 C11 C15 0.9(7) . . . . ?
N1 N2 C12 C11 0.3(5) . . . . ?
N1 N2 C12 C13 179.1(4) . . . . ?
N1 C1 C2 C3 -179.3(3) . . . . ?
N1 C1 C6 C5 178.1(3) . . . . ?
N1 C1 C6 C7 -4.0(6) . . . . ?
N1 C10 C11 C12 -0.2(4) . . . . ?
N1 C10 C11 C15 -175.9(4) . . . . ?
N2 N1 C1 C2 -86.6(5) . . . . ?
N2 N1 C1 C6 94.2(4) . . . . ?
N2 N1 C10 Br2 -176.8(3) . . . . ?
N2 N1 C10 C11 0.4(5) . . . . ?
N2 C12 C13 O1 -61.2(6) . . . . ?
N2 C12 C13 O2 116.7(4) . . . . ?
C1 N1 N2 C12 -175.9(4) . . . . ?
C1 N1 C10 Br2 -1.7(6) . . . . ?
C1 N1 C10 C11 175.4(4) . . . . ?
C1 C2 C3 C4 1.1(6) . . . . ?
C1 C6 C7 C8 -112.2(5) . . . . ?
C1 C6 C7 C9 123.0(4) . . . . ?
C2 C1 C6 C5 -1.1(6) . . . . ?
C2 C1 C6 C7 176.9(4) . . . . ?
C2 C3 C4 Br1 179.1(3) . . . . ?
C2 C3 C4 C5 -0.8(7) . . . . ?
C3 C4 C5 C6 -0.4(7) . . . . ?
C4 C5 C6 C1 1.3(6) . . . . ?
C4 C5 C6 C7 -176.7(4) . . . . ?
C5 C6 C7 C8 65.6(5) . . . . ?
C5 C6 C7 C9 -59.1(5) . . . . ?
C6 C1 C2 C3 -0.1(6) . . . . ?
C10 N1 N2 C12 -0.4(5) . . . . ?
C10 N1 C1 C2 98.7(5) . . . . ?
C10 N1 C1 C6 -80.4(6) . . . . ?
C10 C11 C12 N2 -0.1(5) . . . . ?
C10 C11 C12 C13 -178.8(4) . . . . ?
C10 C11 C15 O3 -17.0(7) . . . . ?
C10 C11 C15 O4 162.1(4) . . . . ?
C11 C12 C13 O1 117.4(6) . . . . ?
C11 C12 C13 O2 -64.7(6) . . . . ?
C12 C11 C15 O3 168.4(4) . . . . ?
C12 C11 C15 O4 -12.5(6) . . . . ?
C14 O2 C13 O1 -4.0(6) . . . . ?
C14 O2 C13 C12 178.2(3) . . . . ?
C15 C11 C12 N2 175.4(4) . . . . ?
C15 C11 C12 C13 -3.3(7) . . . . ?
C16 O4 C15 O3 1.8(7) . . . . ?
C16 O4 C15 C11 -177.3(3) . . . . ?
